data_4060651
_journal_name_full Organometallics
_journal_paper_doi 10.1021/om0508435
_journal_year 2006
_chemical_formula_sum 'C76 H100 Cl4 F12 N4 O12 Rh4 S4'
_chemical_formula_weight 2171.28
_space_group_IT_number 13
_symmetry_cell_setting monoclinic
_symmetry_space_group_name_Hall '-P 2yc'
_symmetry_space_group_name_H-M 'P 1 2/c 1'
_cell_angle_alpha 90.00
_cell_angle_beta 91.095(3)
_cell_angle_gamma 90.00
_cell_formula_units_Z 4
_cell_length_a 23.406(4)
_cell_length_b 12.868(2)
_cell_length_c 36.790(7)
_cell_measurement_temperature 298(2)
_cell_volume 11079(4)
_diffrn_ambient_temperature 298(2)
_exptl_crystal_density_diffrn 1.302
_cod_depositor_comments
;
The following automatic conversions were performed:
'_symmetry_cell_setting' value 'Monoclinic' changed to 'monoclinic'
according to '/home/saulius/struct/CIF-dictionaries/cif_core.dic'
dictionary named 'cif_core.dic' version 2.4.1 from 2010-06-29.

Automatic conversion script
Id: cif_fix_enum 1527 2010-12-29 10:47:43Z saulius 
;
_cod_original_sg_symbol_H-M 'P 2/c'
_cod_database_code 4060651

loop_
_symmetry_equiv_pos_as_xyz
'x, y, z'
'-x, y, -z+1/2'
'-x, -y, -z'
'x, -y, z-1/2'

loop_
_atom_site_label
_atom_site_type_symbol
_atom_site_fract_x
_atom_site_fract_y
_atom_site_fract_z
_atom_site_U_iso_or_equiv
_atom_site_adp_type
_atom_site_occupancy
_atom_site_symmetry_multiplicity
_atom_site_calc_flag
_atom_site_refinement_flags
_atom_site_disorder_assembly
_atom_site_disorder_group
Rh1 Rh 0.28893(5) 0.19354(10) 0.43529(3) 0.0672(4) Uani 1 1 d . . .
Rh2 Rh 0.26581(5) -0.08885(10) 0.44521(4) 0.0880(5) Uani 1 1 d . . .
Cl1 Cl 0.25538(16) 0.0706(3) 0.48049(10) 0.0763(10) Uani 1 1 d . . .
Cl2 Cl 0.30172(19) 0.0340(3) 0.40109(10) 0.0949(13) Uani 1 1 d . . .
N1 N 0.3725(5) 0.1713(9) 0.4572(3) 0.067(3) Uani 1 1 d . . .
N2 N 0.3500(5) -0.0999(9) 0.4671(4) 0.074(3) Uani 1 1 d . . .
C1 C 0.2592(7) 0.2828(11) 0.3876(4) 0.078(4) Uani 1 1 d . . .
C2 C 0.2135(6) 0.2669(11) 0.4136(4) 0.070(4) Uani 1 1 d . . .
H2A H 0.1773 0.2312 0.4082 0.084 Uiso 1 1 calc R . .
C3 C 0.2275(8) 0.3176(13) 0.4472(4) 0.081(4) Uani 1 1 d . . .
C4 C 0.2834(8) 0.3518(13) 0.4434(5) 0.094(5) Uani 1 1 d . . .
H4A H 0.3053 0.3905 0.4619 0.113 Uiso 1 1 calc R . .
C5 C 0.3037(7) 0.3283(13) 0.4065(5) 0.089(5) Uani 1 1 d . . .
H5A H 0.3403 0.3499 0.3964 0.107 Uiso 1 1 calc R . .
C6 C 0.2572(8) 0.2622(14) 0.3489(4) 0.086(5) Uani 1 1 d . . .
C7 C 0.2126(8) 0.1849(16) 0.3393(4) 0.115(6) Uani 1 1 d . . .
H7A H 0.2230 0.1186 0.3493 0.173 Uiso 1 1 calc R . .
H7B H 0.2090 0.1795 0.3133 0.173 Uiso 1 1 calc R . .
H7C H 0.1767 0.2066 0.3491 0.173 Uiso 1 1 calc R . .
C8 C 0.2430(11) 0.3698(16) 0.3329(5) 0.155(9) Uani 1 1 d . . .
H8A H 0.2727 0.4180 0.3396 0.233 Uiso 1 1 calc R . .
H8B H 0.2073 0.3936 0.3423 0.233 Uiso 1 1 calc R . .
H8C H 0.2401 0.3651 0.3069 0.233 Uiso 1 1 calc R . .
C9 C 0.3158(8) 0.2379(17) 0.3354(5) 0.132(8) Uani 1 1 d . . .
H9A H 0.3284 0.1725 0.3453 0.199 Uiso 1 1 calc R . .
H9B H 0.3419 0.2916 0.3430 0.199 Uiso 1 1 calc R . .
H9C H 0.3148 0.2340 0.3094 0.199 Uiso 1 1 calc R . .
C10 C 0.1923(8) 0.3369(13) 0.4788(4) 0.087(5) Uani 1 1 d . . .
C11 C 0.1376(8) 0.2601(16) 0.4765(5) 0.127(7) Uani 1 1 d . . .
H11A H 0.1504 0.1893 0.4776 0.190 Uiso 1 1 calc R . .
H11B H 0.1171 0.2717 0.4541 0.190 Uiso 1 1 calc R . .
H11C H 0.1130 0.2739 0.4965 0.190 Uiso 1 1 calc R . .
C12 C 0.1709(9) 0.4460(12) 0.4767(5) 0.115(6) Uani 1 1 d . . .
H12A H 0.2027 0.4932 0.4775 0.172 Uiso 1 1 calc R . .
H12B H 0.1464 0.4595 0.4968 0.172 Uiso 1 1 calc R . .
H12C H 0.1498 0.4555 0.4543 0.172 Uiso 1 1 calc R . .
C13 C 0.2190(10) 0.3216(16) 0.5162(4) 0.135(8) Uani 1 1 d . . .
H13A H 0.2314 0.2508 0.5188 0.203 Uiso 1 1 calc R . .
H13B H 0.1914 0.3372 0.5343 0.203 Uiso 1 1 calc R . .
H13C H 0.2513 0.3671 0.5191 0.203 Uiso 1 1 calc R . .
C14 C 0.2465(17) -0.229(2) 0.4138(7) 0.197(17) Uani 1 1 d . . .
C15 C 0.2421(8) -0.2426(14) 0.4546(9) 0.159(12) Uani 1 1 d . . .
H15A H 0.2641 -0.2926 0.4693 0.191 Uiso 1 1 calc R . .
C16 C 0.1873(13) -0.1671(16) 0.4702(9) 0.137(12) Uani 1 1 d . . .
C17 C 0.1784(8) -0.132(2) 0.4352(11) 0.185(17) Uani 1 1 d . . .
H17A H 0.1513 -0.0740 0.4323 0.222 Uiso 1 1 calc R . .
C18 C 0.2192(16) -0.164(3) 0.3957(15) 0.30(3) Uani 1 1 d . . .
H18A H 0.2160 -0.1468 0.3698 0.358 Uiso 1 1 calc R . .
C19 C 0.3119(13) -0.316(3) 0.4027(14) 0.72(10) Uani 1 1 d D . .
C20 C 0.3102(14) -0.222(2) 0.3627(6) 0.207(15) Uani 1 1 d . . .
H20A H 0.3256 -0.2819 0.3507 0.311 Uiso 1 1 d R . .
H20B H 0.3035 -0.1678 0.3453 0.311 Uiso 1 1 d R . .
H20C H 0.3369 -0.1985 0.3810 0.311 Uiso 1 1 d R . .
C21 C 0.349(3) -0.402(3) 0.4176(11) 0.39(4) Uani 1 1 d D . .
H21A H 0.3696 -0.4474 0.4018 0.591 Uiso 1 1 d R . .
H21B H 0.3745 -0.3553 0.4296 0.591 Uiso 1 1 d R . .
H21C H 0.3293 -0.4434 0.4353 0.591 Uiso 1 1 d R . .
C22 C 0.2562(19) -0.333(7) 0.3827(7) 0.61(6) Uani 1 1 d D . .
H22A H 0.2585 -0.3481 0.3573 0.920 Uiso 1 1 d R . .
H22B H 0.2182 -0.3472 0.3908 0.920 Uiso 1 1 d R . .
H22C H 0.2649 -0.2608 0.3868 0.920 Uiso 1 1 d R . .
C23 C 0.1523(11) -0.155(3) 0.5015(8) 0.142(9) Uani 1 1 d . . .
C24 C 0.1147(10) -0.0599(18) 0.4970(7) 0.149(8) Uani 1 1 d . . .
H24A H 0.1381 0.0013 0.4965 0.224 Uiso 1 1 calc R . .
H24B H 0.0890 -0.0555 0.5170 0.224 Uiso 1 1 calc R . .
H24C H 0.0930 -0.0651 0.4747 0.224 Uiso 1 1 calc R . .
C25 C 0.1884(12) -0.137(2) 0.5323(6) 0.193(12) Uani 1 1 d . . .
H25A H 0.2108 -0.0757 0.5283 0.289 Uiso 1 1 calc R . .
H25B H 0.2133 -0.1954 0.5360 0.289 Uiso 1 1 calc R . .
H25C H 0.1655 -0.1272 0.5534 0.289 Uiso 1 1 calc R . .
C26 C 0.1189(11) -0.2470(17) 0.4977(7) 0.172(11) Uani 1 1 d . . .
H26A H 0.0928 -0.2395 0.4774 0.258 Uiso 1 1 calc R . .
H26B H 0.0977 -0.2580 0.5195 0.258 Uiso 1 1 calc R . .
H26C H 0.1435 -0.3054 0.4937 0.258 Uiso 1 1 calc R . .
C27 C 0.3833(6) 0.1784(13) 0.4925(4) 0.084(5) Uani 1 1 d . . .
H27A H 0.3529 0.1932 0.5075 0.100 Uiso 1 1 calc R . .
C28 C 0.4369(7) 0.1653(13) 0.5086(4) 0.089(5) Uani 1 1 d . . .
H28A H 0.4411 0.1667 0.5338 0.107 Uiso 1 1 calc R . .
C29 C 0.4841(6) 0.1503(10) 0.4871(4) 0.064(4) Uani 1 1 d . . .
C30 C 0.4717(7) 0.1454(15) 0.4500(4) 0.102(6) Uani 1 1 d . . .
H30A H 0.5014 0.1335 0.4341 0.123 Uiso 1 1 calc R . .
C31 C 0.4167(7) 0.1575(17) 0.4361(4) 0.122(8) Uani 1 1 d . . .
H31A H 0.4108 0.1560 0.4110 0.147 Uiso 1 1 calc R . .
C32 C 0.4609(6) -0.1372(11) 0.4988(4) 0.064(4) Uani 1 1 d . . .
C33 C 0.4122(7) -0.1246(16) 0.5187(4) 0.111(6) Uani 1 1 d . . .
H33A H 0.4159 -0.1257 0.5439 0.134 Uiso 1 1 calc R . .
C34 C 0.3584(7) -0.1104(15) 0.5037(5) 0.107(6) Uani 1 1 d . . .
H34A H 0.3271 -0.1079 0.5189 0.129 Uiso 1 1 calc R . .
C35 C 0.3945(8) -0.1062(16) 0.4481(5) 0.116(7) Uani 1 1 d . . .
H35A H 0.3894 -0.0982 0.4231 0.139 Uiso 1 1 calc R . .
C36 C 0.4494(7) -0.1235(16) 0.4605(5) 0.119(7) Uani 1 1 d . . .
H36A H 0.4792 -0.1263 0.4441 0.143 Uiso 1 1 calc R . .
Rh3 Rh 0.22215(5) 0.00434(9) 0.19221(3) 0.0656(4) Uani 1 1 d . . .
Rh4 Rh 0.20953(6) 0.28624(10) 0.17552(3) 0.0801(4) Uani 1 1 d . . .
Cl3 Cl 0.24488(16) 0.1678(3) 0.22324(10) 0.0785(11) Uani 1 1 d . . .
Cl4 Cl 0.18522(17) 0.1240(3) 0.14577(10) 0.0801(11) Uani 1 1 d . . .
N3 N 0.1397(4) 0.0070(9) 0.2137(3) 0.067(3) Uani 1 1 d . . .
N4 N 0.1305(6) 0.2839(9) 0.2038(3) 0.072(3) Uani 1 1 d . . .
C37 C 0.2951(7) -0.0846(12) 0.2153(4) 0.074(4) Uani 1 1 d . . .
C38 C 0.3054(7) -0.0585(14) 0.1779(4) 0.089(5) Uani 1 1 d . . .
H38A H 0.3375 -0.0157 0.1700 0.107 Uiso 1 1 calc R . .
C39 C 0.2642(7) -0.1013(13) 0.1539(4) 0.080(4) Uani 1 1 d . . .
C40 C 0.2252(7) -0.1563(12) 0.1761(7) 0.110(7) Uani 1 1 d . . .
H40A H 0.1926 -0.1976 0.1672 0.132 Uiso 1 1 calc R . .
C41 C 0.2441(8) -0.1460(13) 0.2147(5) 0.089(5) Uani 1 1 d . . .
H41A H 0.2265 -0.1793 0.2357 0.107 Uiso 1 1 calc R . .
C42 C 0.3311(9) -0.0686(14) 0.2466(4) 0.100(6) Uani 1 1 d . . .
C43 C 0.3736(8) 0.023(2) 0.2422(5) 0.151(9) Uani 1 1 d . . .
H43A H 0.3966 0.0107 0.2213 0.227 Uiso 1 1 calc R . .
H43B H 0.3977 0.0273 0.2636 0.227 Uiso 1 1 calc R . .
H43C H 0.3527 0.0863 0.2392 0.227 Uiso 1 1 calc R . .
C44 C 0.3637(10) -0.177(2) 0.2522(5) 0.174(11) Uani 1 1 d . . .
H44A H 0.3863 -0.1914 0.2313 0.261 Uiso 1 1 calc R . .
H44B H 0.3362 -0.2314 0.2553 0.261 Uiso 1 1 calc R . .
H44C H 0.3881 -0.1729 0.2735 0.261 Uiso 1 1 calc R . .
C45 C 0.2949(8) -0.0518(14) 0.2819(4) 0.112(6) Uani 1 1 d . . .
H45A H 0.3202 -0.0420 0.3025 0.168 Uiso 1 1 calc R . .
H45B H 0.2714 -0.1117 0.2859 0.168 Uiso 1 1 calc R . .
H45C H 0.2711 0.0084 0.2789 0.168 Uiso 1 1 calc R . .
C46 C 0.2646(8) -0.1090(16) 0.1134(4) 0.103(6) Uani 1 1 d . . .
C47 C 0.3003(8) -0.0014(18) 0.0979(5) 0.145(9) Uani 1 1 d . . .
H47A H 0.2784 0.0598 0.1029 0.217 Uiso 1 1 calc R . .
H47B H 0.3055 -0.0075 0.0722 0.217 Uiso 1 1 calc R . .
H47C H 0.3369 0.0034 0.1100 0.217 Uiso 1 1 calc R . .
C48 C 0.3004(9) -0.2104(16) 0.1062(5) 0.144(8) Uani 1 1 d . . .
H48A H 0.3386 -0.2014 0.1156 0.215 Uiso 1 1 calc R . .
H48B H 0.3015 -0.2232 0.0805 0.215 Uiso 1 1 calc R . .
H48C H 0.2829 -0.2683 0.1180 0.215 Uiso 1 1 calc R . .
C49 C 0.2047(8) -0.1190(14) 0.0978(6) 0.133(8) Uani 1 1 d . . .
H49A H 0.1841 -0.0555 0.1018 0.199 Uiso 1 1 calc R . .
H49B H 0.1854 -0.1753 0.1095 0.199 Uiso 1 1 calc R . .
H49C H 0.2063 -0.1325 0.0722 0.199 Uiso 1 1 calc R . .
C50 C 0.2745(11) 0.4052(15) 0.1770(6) 0.109(6) Uani 1 1 d . . .
C51 C 0.2220(9) 0.4517(16) 0.1764(7) 0.116(7) Uani 1 1 d . . .
H51A H 0.2068 0.5026 0.1935 0.140 Uiso 1 1 calc R . .
C52 C 0.1987(10) 0.4211(14) 0.1407(6) 0.097(6) Uani 1 1 d . . .
C53 C 0.2380(11) 0.3488(17) 0.1250(6) 0.113(7) Uani 1 1 d . . .
H53A H 0.2313 0.3148 0.1015 0.136 Uiso 1 1 calc R . .
C54 C 0.2823(10) 0.3341(15) 0.1446(7) 0.112(7) Uani 1 1 d . . .
H54A H 0.3161 0.2928 0.1387 0.135 Uiso 1 1 calc R . .
C55 C 0.3268(11) 0.418(2) 0.2052(7) 0.34(3) Uani 1 1 d D . .
C56 C 0.3482(8) 0.5306(15) 0.1990(6) 0.223(15) Uani 1 1 d . . .
H56A H 0.3160 0.5762 0.1960 0.334 Uiso 1 1 calc R . .
H56B H 0.3710 0.5326 0.1776 0.334 Uiso 1 1 calc R . .
H56C H 0.3708 0.5525 0.2197 0.334 Uiso 1 1 calc R . .
C57 C 0.3721(8) 0.3253(15) 0.2090(6) 0.26(2) Uani 1 1 d RD . .
H57A H 0.3569 0.2568 0.2124 0.393 Uiso 1 1 d R . .
H57B H 0.3970 0.3426 0.2291 0.393 Uiso 1 1 d R . .
H57C H 0.3931 0.3276 0.1869 0.393 Uiso 1 1 d R . .
C58 C 0.2936(11) 0.4384(18) 0.2452(5) 0.165(10) Uani 1 1 d . . .
H58A H 0.2784 0.3739 0.2539 0.248 Uiso 1 1 calc R . .
H58B H 0.2630 0.4873 0.2416 0.248 Uiso 1 1 calc R . .
H58C H 0.3206 0.4655 0.2628 0.248 Uiso 1 1 calc R . .
C59 C 0.1458(11) 0.4649(14) 0.1208(6) 0.114(7) Uani 1 1 d . . .
C60 C 0.1636(13) 0.5569(18) 0.1002(7) 0.213(15) Uani 1 1 d . . .
H60A H 0.1936 0.5381 0.0840 0.320 Uiso 1 1 calc R . .
H60B H 0.1771 0.6095 0.1167 0.320 Uiso 1 1 calc R . .
H60C H 0.1316 0.5833 0.0863 0.320 Uiso 1 1 calc R . .
C61 C 0.0968(10) 0.4980(16) 0.1464(7) 0.176(11) Uani 1 1 d . . .
H61A H 0.0853 0.4394 0.1608 0.265 Uiso 1 1 calc R . .
H61B H 0.0647 0.5222 0.1321 0.265 Uiso 1 1 calc R . .
H61C H 0.1100 0.5526 0.1622 0.265 Uiso 1 1 calc R . .
C62 C 0.1148(15) 0.413(2) 0.0967(7) 0.218(15) Uani 1 1 d . . .
H62A H 0.1391 0.3865 0.0780 0.327 Uiso 1 1 calc R . .
H62B H 0.0864 0.4576 0.0860 0.327 Uiso 1 1 calc R . .
H62C H 0.0963 0.3554 0.1084 0.327 Uiso 1 1 calc R . .
C63 C 0.0933(7) -0.0168(10) 0.1935(3) 0.068(4) Uani 1 1 d . . .
H63A H 0.0976 -0.0299 0.1688 0.082 Uiso 1 1 calc R . .
C64 C 0.0388(6) -0.0229(11) 0.2080(4) 0.067(4) Uani 1 1 d . . .
H64A H 0.0082 -0.0430 0.1931 0.081 Uiso 1 1 calc R . .
C65 C 0.0297(5) -0.0006(10) 0.2425(3) 0.059(3) Uani 1 1 d . . .
C66 C 0.0770(6) 0.0255(10) 0.2627(4) 0.067(4) Uani 1 1 d . . .
H66A H 0.0721 0.0422 0.2871 0.080 Uiso 1 1 calc R . .
C67 C 0.1292(6) 0.0285(11) 0.2498(4) 0.073(4) Uani 1 1 d . . .
H67A H 0.1596 0.0454 0.2654 0.087 Uiso 1 1 calc R . .
C68 C 0.0259(6) 0.2927(10) 0.2397(4) 0.070(4) Uani 1 1 d . . .
C69 C 0.0768(8) 0.3335(13) 0.2539(4) 0.093(5) Uani 1 1 d . . .
H69A H 0.0761 0.3693 0.2759 0.112 Uiso 1 1 calc R . .
C70 C 0.1285(7) 0.3222(11) 0.2363(4) 0.077(4) Uani 1 1 d . . .
H70A H 0.1622 0.3424 0.2481 0.092 Uiso 1 1 calc R . .
C71 C 0.0815(8) 0.2485(11) 0.1887(4) 0.073(4) Uani 1 1 d . . .
H71A H 0.0831 0.2204 0.1655 0.087 Uiso 1 1 calc R . .
C72 C 0.0302(7) 0.2506(11) 0.2049(4) 0.073(4) Uani 1 1 d . . .
H72A H -0.0020 0.2242 0.1929 0.088 Uiso 1 1 calc R . .
S1 S 0.0625(2) 0.0840(5) 0.38165(15) 0.1062(15) Uani 1 1 d . . .
C73 C 0.0067(17) 0.115(3) 0.4066(9) 0.164(12) Uani 1 1 d . . .
F1 F -0.0491(7) 0.0973(16) 0.3926(5) 0.210(8) Uani 1 1 d . . .
F2 F 0.0024(7) 0.079(2) 0.4367(6) 0.246(11) Uani 1 1 d . . .
F3 F 0.0016(9) 0.207(2) 0.4190(6) 0.243(9) Uani 1 1 d . . .
O1 O 0.1086(6) 0.0969(11) 0.4054(3) 0.133(5) Uani 1 1 d . . .
O2 O 0.0546(7) -0.0284(14) 0.3741(5) 0.176(6) Uani 1 1 d . . .
O3 O 0.0571(7) 0.1505(16) 0.3510(4) 0.195(8) Uani 1 1 d . . .
S2 S 0.1623(3) 0.6376(5) 0.2628(2) 0.140(2) Uani 1 1 d . . .
C74 C 0.0876(18) 0.664(3) 0.2582(11) 0.187(16) Uani 1 1 d D . .
F4 F 0.0644(10) 0.694(2) 0.2851(7) 0.285(16) Uani 1 1 d . . .
F5 F 0.0661(8) 0.5959(15) 0.2368(6) 0.223(8) Uani 1 1 d . . .
F6 F 0.0902(11) 0.755(2) 0.2373(8) 0.327(14) Uani 1 1 d D . .
O4 O 0.1586(8) 0.5406(11) 0.2832(4) 0.173(6) Uani 1 1 d . . .
O5 O 0.1888(8) 0.7208(11) 0.2807(5) 0.185(7) Uani 1 1 d . . .
O6 O 0.1814(10) 0.6296(16) 0.2249(6) 0.230(10) Uani 1 1 d . . .
S3 S 0.3254(4) 0.5935(7) 0.5370(2) 0.189(3) Uiso 1 1 d D . .
C75 C 0.3657(9) 0.5033(16) 0.5606(6) 0.63(6) Uiso 1 1 d D . .
F7 F 0.4239(9) 0.526(3) 0.5555(10) 0.452(19) Uiso 1 1 d D . .
F8 F 0.3259(16) 0.446(3) 0.5811(10) 0.51(2) Uiso 1 1 d D . .
F9 F 0.3780(13) 0.540(2) 0.5957(6) 0.375(14) Uiso 1 1 d D . .
O7 O 0.346(2) 0.592(3) 0.4986(5) 0.54(3) Uiso 1 1 d D . .
O8 O 0.3260(8) 0.6941(11) 0.5577(5) 0.211(8) Uiso 1 1 d D . .
O9 O 0.2649(7) 0.571(3) 0.5490(9) 0.401(19) Uiso 1 1 d D . .
S4 S 0.5285(6) 0.9465(9) 0.3722(4) 0.256(5) Uiso 1 1 d D . .
C76 C 0.5220(15) 0.8322(15) 0.3497(7) 2.0(5) Uiso 1 1 d D . .
F10 F 0.4922(18) 0.840(3) 0.3164(8) 0.50(2) Uiso 1 1 d D . .
F11 F 0.574(2) 0.794(3) 0.3369(14) 0.62(3) Uiso 1 1 d D . .
F12 F 0.4961(18) 0.7556(18) 0.3709(11) 0.51(2) Uiso 1 1 d D . .
O10 O 0.5483(11) 0.9276(18) 0.4107(5) 0.286(11) Uiso 1 1 d D . .
O11 O 0.474(4) 1.006(10) 0.368(7) 2.0(3) Uiso 1 1 d D . .
O12 O 0.5638(14) 1.0220(18) 0.3510(8) 0.373(17) Uiso 1 1 d D . .

loop_
_atom_site_aniso_label
_atom_site_aniso_U_11
_atom_site_aniso_U_22
_atom_site_aniso_U_33
_atom_site_aniso_U_23
_atom_site_aniso_U_13
_atom_site_aniso_U_12
Rh1 0.0621(7) 0.0826(9) 0.0565(7) -0.0047(6) -0.0071(5) 0.0066(6)
Rh2 0.0692(9) 0.0798(9) 0.1139(11) -0.0240(8) -0.0271(7) 0.0107(7)
Cl1 0.072(3) 0.082(3) 0.075(2) -0.009(2) -0.0021(19) 0.0039(19)
Cl2 0.104(3) 0.108(3) 0.072(3) -0.027(2) -0.017(2) 0.028(2)
N1 0.059(8) 0.089(9) 0.053(7) -0.001(6) -0.003(6) 0.006(6)
N2 0.056(8) 0.072(8) 0.095(10) -0.007(7) -0.008(7) -0.003(6)
C1 0.084(12) 0.076(11) 0.074(11) 0.002(8) 0.003(9) 0.008(8)
C2 0.076(10) 0.080(10) 0.054(9) 0.008(8) -0.005(8) 0.020(8)
C3 0.092(13) 0.103(13) 0.046(9) 0.004(8) -0.016(9) 0.000(10)
C4 0.103(15) 0.095(13) 0.083(13) 0.000(9) -0.017(11) 0.026(11)
C5 0.071(11) 0.107(14) 0.089(12) 0.001(10) 0.001(10) -0.005(9)
C6 0.089(13) 0.110(14) 0.059(10) 0.011(9) 0.014(9) 0.017(10)
C7 0.093(14) 0.18(2) 0.071(11) 0.007(12) -0.013(10) -0.008(13)
C8 0.25(3) 0.14(2) 0.076(13) -0.012(13) -0.001(15) 0.065(19)
C9 0.104(15) 0.21(2) 0.083(12) 0.009(13) 0.036(11) 0.004(14)
C10 0.104(14) 0.075(12) 0.083(12) 0.003(9) 0.006(10) 0.015(10)
C11 0.117(17) 0.16(2) 0.102(14) -0.020(13) 0.023(12) 0.034(15)
C12 0.156(18) 0.070(12) 0.119(15) -0.009(10) 0.000(13) 0.015(11)
C13 0.20(2) 0.136(17) 0.064(11) -0.024(11) -0.036(13) 0.002(15)
C14 0.32(4) 0.16(3) 0.105(18) 0.045(18) -0.07(2) -0.16(3)
C15 0.089(14) 0.058(12) 0.33(4) 0.041(16) -0.108(18) -0.028(10)
C16 0.17(3) 0.089(14) 0.15(2) 0.011(15) -0.13(2) -0.016(15)
C17 0.042(12) 0.22(3) 0.29(4) -0.16(3) 0.042(19) -0.053(15)
C18 0.19(3) 0.28(4) 0.42(6) 0.24(5) -0.21(4) -0.10(3)
C19 0.44(7) 0.50(8) 1.24(19) -0.77(12) 0.65(11) -0.40(7)
C20 0.27(4) 0.29(4) 0.061(13) 0.007(18) 0.006(18) -0.07(3)
C21 0.62(11) 0.29(6) 0.26(5) -0.01(4) -0.15(6) -0.11(6)
C22 0.76(15) 1.04(18) 0.048(19) -0.01(5) 0.11(4) 0.08(13)
C23 0.11(2) 0.19(3) 0.12(2) 0.02(2) -0.016(17) -0.019(18)
C24 0.115(19) 0.15(2) 0.18(2) 0.016(18) 0.001(16) -0.015(16)
C25 0.25(3) 0.23(3) 0.094(16) 0.026(17) -0.07(2) -0.04(2)
C26 0.18(2) 0.126(19) 0.21(3) 0.019(17) -0.008(19) -0.091(18)
C27 0.057(10) 0.130(14) 0.066(10) 0.005(10) 0.012(8) 0.002(9)
C28 0.067(11) 0.137(15) 0.063(10) -0.004(9) -0.010(9) -0.012(10)
C29 0.048(9) 0.075(10) 0.069(10) 0.003(7) -0.010(7) -0.004(7)
C30 0.060(11) 0.193(19) 0.054(10) -0.032(11) 0.002(8) -0.005(11)
C31 0.064(11) 0.25(2) 0.050(9) -0.037(12) -0.003(9) 0.044(13)
C32 0.048(9) 0.084(10) 0.060(9) -0.001(7) 0.006(7) -0.002(7)
C33 0.082(13) 0.20(2) 0.047(9) 0.027(11) -0.004(9) -0.002(13)
C34 0.052(10) 0.179(19) 0.092(13) 0.050(13) 0.005(9) 0.023(10)
C35 0.083(14) 0.19(2) 0.071(12) -0.041(12) -0.031(10) 0.037(13)
C36 0.065(12) 0.21(2) 0.082(12) -0.009(13) -0.005(9) 0.061(12)
Rh3 0.0600(7) 0.0757(8) 0.0614(7) -0.0010(6) 0.0097(5) -0.0011(6)
Rh4 0.0859(9) 0.0764(9) 0.0786(9) 0.0057(7) 0.0165(7) -0.0094(7)
Cl3 0.080(3) 0.081(3) 0.075(2) -0.003(2) -0.001(2) -0.0080(19)
Cl4 0.094(3) 0.082(3) 0.064(2) 0.0025(19) 0.010(2) 0.003(2)
N3 0.057(7) 0.078(8) 0.067(8) -0.013(6) 0.005(6) -0.002(6)
N4 0.100(10) 0.066(8) 0.052(7) -0.003(6) 0.000(7) 0.003(7)
C37 0.068(11) 0.085(11) 0.070(11) -0.001(8) 0.004(9) 0.015(9)
C38 0.055(10) 0.135(15) 0.078(11) 0.002(10) 0.024(9) 0.006(9)
C39 0.065(11) 0.094(12) 0.080(11) -0.013(9) 0.007(9) 0.009(9)
C40 0.079(12) 0.054(11) 0.20(2) -0.008(12) 0.037(15) 0.005(8)
C41 0.107(15) 0.081(12) 0.082(12) 0.005(9) 0.025(11) 0.018(10)
C42 0.129(17) 0.100(14) 0.069(11) -0.003(10) 0.000(11) 0.052(12)
C43 0.072(13) 0.28(3) 0.103(15) 0.013(17) -0.017(11) -0.049(16)
C44 0.18(2) 0.23(3) 0.108(16) -0.024(17) -0.051(15) 0.10(2)
C45 0.134(16) 0.124(15) 0.077(12) -0.005(11) -0.013(11) -0.005(12)
C46 0.102(14) 0.146(17) 0.062(11) -0.043(11) -0.012(10) 0.031(12)
C47 0.103(15) 0.24(3) 0.097(14) -0.045(16) 0.047(12) -0.022(16)
C48 0.16(2) 0.16(2) 0.106(15) -0.053(14) -0.008(14) 0.073(16)
C49 0.102(15) 0.114(16) 0.18(2) -0.062(14) -0.041(14) 0.005(11)
C50 0.14(2) 0.084(14) 0.100(15) -0.001(11) 0.010(14) -0.046(13)
C51 0.087(15) 0.097(15) 0.17(2) 0.036(15) 0.040(15) -0.015(12)
C52 0.129(18) 0.072(13) 0.090(14) 0.004(11) 0.038(14) -0.030(12)
C53 0.125(19) 0.106(17) 0.110(16) 0.029(13) 0.038(16) -0.009(15)
C54 0.092(15) 0.091(15) 0.16(2) 0.032(15) 0.066(15) -0.017(12)
C55 0.54(8) 0.38(6) 0.11(2) 0.09(3) -0.05(3) -0.35(6)
C56 0.29(4) 0.16(2) 0.21(3) 0.09(2) -0.09(2) -0.15(2)
C57 0.10(2) 0.20(3) 0.49(7) 0.05(4) 0.04(3) 0.00(2)
C58 0.24(3) 0.18(2) 0.076(14) -0.010(14) 0.021(16) -0.037(19)
C59 0.17(2) 0.062(12) 0.109(16) 0.017(11) 0.007(16) -0.008(13)
C60 0.29(4) 0.12(2) 0.23(3) 0.07(2) 0.14(3) 0.08(2)
C61 0.18(2) 0.114(18) 0.24(3) 0.000(18) 0.11(2) 0.010(16)
C62 0.29(4) 0.23(3) 0.13(2) -0.02(2) -0.05(2) -0.06(3)
C63 0.095(12) 0.068(10) 0.041(8) -0.007(7) -0.007(8) -0.009(8)
C64 0.045(8) 0.088(11) 0.069(10) -0.003(8) 0.001(7) -0.004(7)
C65 0.050(8) 0.077(9) 0.049(8) -0.008(7) 0.004(6) -0.011(7)
C66 0.076(10) 0.074(10) 0.052(8) -0.014(7) 0.022(8) -0.005(8)
C67 0.070(10) 0.098(12) 0.051(9) 0.004(8) 0.003(7) -0.009(8)
C68 0.063(10) 0.055(9) 0.093(12) 0.017(8) -0.005(8) -0.001(6)
C69 0.109(14) 0.092(13) 0.078(11) -0.015(9) 0.008(10) -0.027(10)
C70 0.073(11) 0.081(11) 0.077(11) -0.005(9) 0.018(9) -0.005(8)
C71 0.098(13) 0.073(10) 0.047(9) -0.001(7) -0.005(9) 0.002(9)
C72 0.088(12) 0.078(11) 0.054(9) -0.007(8) 0.009(8) -0.007(8)
S1 0.085(4) 0.139(5) 0.093(4) -0.011(3) -0.016(3) 0.003(3)
C73 0.25(4) 0.12(2) 0.12(2) 0.006(18) 0.04(3) 0.04(2)
F1 0.113(12) 0.31(2) 0.207(17) -0.007(14) -0.015(11) 0.021(12)
F2 0.157(15) 0.40(4) 0.185(17) 0.064(18) 0.075(13) 0.039(16)
F3 0.24(2) 0.25(2) 0.25(2) 0.00(2) 0.077(17) 0.058(18)
O1 0.105(10) 0.178(14) 0.114(10) -0.023(9) -0.017(8) 0.008(9)
O2 0.132(13) 0.170(16) 0.226(18) -0.061(13) -0.008(12) -0.013(11)
O3 0.175(16) 0.28(2) 0.133(13) 0.065(14) -0.006(11) 0.091(14)
S2 0.172(7) 0.103(5) 0.147(6) -0.012(4) 0.028(5) -0.010(4)
C74 0.23(5) 0.14(3) 0.19(4) 0.03(3) -0.08(3) -0.04(3)
F4 0.200(19) 0.44(4) 0.22(2) 0.00(2) 0.088(18) 0.038(19)
F5 0.170(16) 0.183(17) 0.31(2) -0.026(16) -0.013(15) -0.015(12)
F6 0.33(3) 0.23(2) 0.42(4) 0.05(2) -0.11(3) 0.02(2)
O4 0.238(18) 0.084(10) 0.197(15) 0.031(10) -0.023(13) -0.031(11)
O5 0.26(2) 0.084(11) 0.217(17) -0.048(11) 0.041(14) -0.048(11)
O6 0.26(2) 0.23(2) 0.197(19) -0.058(16) 0.084(18) -0.072(17)

loop_
_geom_bond_atom_site_label_1
_geom_bond_atom_site_label_2
_geom_bond_distance
_geom_bond_site_symmetry_2
_geom_bond_publ_flag
Rh1 C4 2.062(17) . ?
Rh1 C5 2.065(17) . ?
Rh1 N1 2.122(11) . ?
Rh1 C2 2.142(13) . ?
Rh1 C3 2.199(17) . ?
Rh1 C1 2.200(15) . ?
Rh1 Cl2 2.429(4) . ?
Rh1 Cl1 2.436(4) . ?
Rh2 C15 2.085(17) . ?
Rh2 N2 2.119(12) . ?
Rh2 C17 2.144(18) . ?
Rh2 C14 2.19(3) . ?
Rh2 C16 2.30(4) . ?
Rh2 C18 2.31(4) . ?
Rh2 Cl2 2.428(5) . ?
Rh2 Cl1 2.442(4) . ?
N1 C31 1.318(16) . ?
N1 C27 1.320(16) . ?
N2 C35 1.269(19) . ?
N2 C34 1.363(19) . ?
C1 C5 1.37(2) . ?
C1 C6 1.45(2) . ?
C1 C2 1.466(19) . ?
C2 C3 1.431(19) . ?
C3 C4 1.39(2) . ?
C3 C10 1.46(2) . ?
C4 C5 1.48(2) . ?
C6 C7 1.48(2) . ?
C6 C9 1.50(2) . ?
C6 C8 1.54(2) . ?
C10 C12 1.49(2) . ?
C10 C13 1.51(2) . ?
C10 C11 1.62(2) . ?
C14 C18 1.24(4) . ?
C14 C15 1.52(3) . ?
C14 C19 1.95(5) . ?
C15 C16 1.72(4) . ?
C16 C17 1.38(4) . ?
C16 C23 1.43(3) . ?
C17 C18 1.80(6) . ?
C19 C22 1.500(10) . ?
C19 C21 1.501(10) . ?
C19 C20 1.90(6) . ?
C23 C26 1.42(3) . ?
C23 C25 1.42(3) . ?
C23 C24 1.52(3) . ?
C27 C28 1.390(19) . ?
C28 C29 1.385(18) . ?
C29 C32 1.390(17) 3_656 ?
C29 C30 1.391(18) . ?
C30 C31 1.39(2) . ?
C32 C33 1.376(19) . ?
C32 C29 1.390(17) 3_656 ?
C32 C36 1.439(19) . ?
C33 C34 1.38(2) . ?
C35 C36 1.37(2) . ?
Rh3 N3 2.100(10) . ?
Rh3 C40 2.153(16) . ?
Rh3 C41 2.162(16) . ?
Rh3 C38 2.183(14) . ?
Rh3 C39 2.203(14) . ?
Rh3 C37 2.211(15) . ?
Rh3 Cl4 2.446(4) . ?
Rh3 Cl3 2.447(4) . ?
Rh4 N4 2.140(12) . ?
Rh4 C53 2.142(18) . ?
Rh4 C51 2.15(2) . ?
Rh4 C54 2.156(16) . ?
Rh4 C50 2.158(18) . ?
Rh4 C52 2.17(2) . ?
Rh4 Cl4 2.420(4) . ?
Rh4 Cl3 2.457(4) . ?
N3 C63 1.342(16) . ?
N3 C67 1.383(15) . ?
N4 C70 1.296(16) . ?
N4 C71 1.342(17) . ?
C37 C42 1.43(2) . ?
C37 C41 1.43(2) . ?
C37 C38 1.442(19) . ?
C38 C39 1.41(2) . ?
C39 C40 1.42(2) . ?
C39 C46 1.49(2) . ?
C40 C41 1.49(2) . ?
C42 C43 1.55(3) . ?
C42 C45 1.58(2) . ?
C42 C44 1.60(2) . ?
C46 C49 1.51(2) . ?
C46 C48 1.58(2) . ?
C46 C47 1.72(3) . ?
C50 C51 1.37(3) . ?
C50 C54 1.51(3) . ?
C50 C55 1.60(3) . ?
C51 C52 1.47(3) . ?
C52 C53 1.44(3) . ?
C52 C59 1.53(3) . ?
C53 C54 1.27(3) . ?
C55 C56 1.55(3) . ?
C55 C57 1.603(10) . ?
C55 C58 1.70(3) . ?
C59 C62 1.32(3) . ?
C59 C60 1.47(3) . ?
C59 C61 1.56(3) . ?
C63 C64 1.394(17) . ?
C64 C65 1.322(16) . ?
C65 C66 1.363(17) . ?
C65 C65 1.51(2) 2 ?
C66 C67 1.321(17) . ?
C68 C69 1.39(2) . ?
C68 C72 1.394(18) . ?
C68 C68 1.44(3) 2 ?
C69 C70 1.391(19) . ?
C71 C72 1.351(18) . ?
S1 O1 1.385(13) . ?
S1 O3 1.420(15) . ?
S1 O2 1.484(16) . ?
S1 C73 1.66(3) . ?
C73 F2 1.20(3) . ?
C73 F3 1.28(3) . ?
C73 F1 1.41(4) . ?
S2 O5 1.398(14) . ?
S2 O4 1.459(14) . ?
S2 O6 1.478(18) . ?
S2 C74 1.78(4) . ?
C74 F4 1.20(4) . ?
C74 F5 1.28(3) . ?
C74 F6 1.397(10) . ?
S3 O8 1.503(9) . ?
S3 O7 1.504(10) . ?
S3 O9 1.518(10) . ?
S3 C75 1.721(9) . ?
C75 F9 1.399(10) . ?
C75 F7 1.411(10) . ?
C75 F8 1.421(10) . ?
S4 O10 1.501(9) . ?
S4 O11 1.502(10) . ?
S4 O12 1.503(10) . ?
S4 C76 1.692(9) . ?
C76 F11 1.399(10) . ?
C76 F10 1.402(10) . ?
C76 F12 1.403(10) . ?
